data_4323245
loop_
_publ_author_name
'Ant\'onio Paulo'
'K. Rajender Reddy'
'\^Angela Domingos'
'Isabel Santos'

_publ_section_title
;
 Neutral trans-Dioxorhenium(V) Complexes with the Anionic
 Tetrakis(pyrazolyl)borate Ligand
;
_journal_name_full 'Inorganic Chemistry'
_journal_page_first 6807
_journal_page_last 6813
_journal_paper_doi 10.1021/ic980422y
_journal_volume 37
_journal_year 1998
_chemical_formula_sum 'C19 H30 B Cl2 N8 O2 P2 Re'
_chemical_formula_weight 732.36
_chemical_name_systematic
; 
 ? 
;
_space_group_IT_number 88
_symmetry_cell_setting tetragonal
_symmetry_space_group_name_Hall '-I 4ad'
_symmetry_space_group_name_H-M 'I 41/a :2'
_atom_sites_solution_hydrogens geom
_atom_sites_solution_primary direct
_atom_sites_solution_secondary difmap
_audit_creation_method SHELXL
_cell_angle_alpha 90.00
_cell_angle_beta 90.00
_cell_angle_gamma 90.00
_cell_formula_units_Z 16
_cell_length_a 19.413(1)
_cell_length_b 19.413(1)
_cell_length_c 32.193(3)
_cell_measurement_reflns_used 25
_cell_measurement_temperature 293(2)
_cell_measurement_theta_max 14.9
_cell_measurement_theta_min 8.3
_cell_volume 12132.4(14)
_computing_cell_refinement 'CAD4 (Enraf-Nonius, 1977)'
_computing_data_collection 'CAD4 (Enraf-Nonius, 1977)'
_computing_data_reduction 'MOLEN (Fair, 1990)'
_computing_molecular_graphics 'ORTEP (Johonson, 1976)'
_computing_structure_refinement 'SHELXL-93 (Sheldrick, 1993)'
_computing_structure_solution 'SHELXS-86 (Sheldrick, 1990)'
_diffrn_ambient_temperature 293(2)
_diffrn_measurement_device 'Enraf-Nonius CAD4 diffractometer '
_diffrn_measurement_method '\w/2\q scans'
_diffrn_radiation_monochromator graphite
_diffrn_radiation_source 'fine-focus sealed tube'
_diffrn_radiation_type MoK\a
_diffrn_radiation_wavelength 0.71073
_diffrn_reflns_av_R_equivalents 0.0371
_diffrn_reflns_av_sigmaI/netI 0.0862
_diffrn_reflns_limit_h_max 1
_diffrn_reflns_limit_h_min -23
_diffrn_reflns_limit_k_max 1
_diffrn_reflns_limit_k_min -23
_diffrn_reflns_limit_l_max 1
_diffrn_reflns_limit_l_min -38
_diffrn_reflns_number 6608
_diffrn_reflns_theta_max 24.96
_diffrn_reflns_theta_min 1.95
_diffrn_standards_decay_% 0.7
_diffrn_standards_interval_count 100
_diffrn_standards_interval_time 90
_diffrn_standards_number 3
_exptl_absorpt_coefficient_mu 4.318
_exptl_absorpt_correction_T_max 0.9998
_exptl_absorpt_correction_T_min 0.9461
_exptl_absorpt_correction_type psi-scans
_exptl_crystal_colour orange
_exptl_crystal_density_diffrn 1.604
_exptl_crystal_description irregular
_exptl_crystal_F_000 5760
_exptl_crystal_size_max 0.72
_exptl_crystal_size_mid 0.20
_exptl_crystal_size_min 0.16
_refine_diff_density_max 2.275
_refine_diff_density_min -1.218
_refine_diff_density_rms 0.197
_refine_ls_extinction_method none
_refine_ls_goodness_of_fit_all 1.108
_refine_ls_goodness_of_fit_obs 1.184
_refine_ls_matrix_type full
_refine_ls_number_parameters 304
_refine_ls_number_reflns 4532
_refine_ls_number_restraints 0
_refine_ls_restrained_S_all 1.196
_refine_ls_restrained_S_obs 1.184
_refine_ls_R_factor_all 0.1434
_refine_ls_R_factor_obs 0.0756
_refine_ls_shift/esd_max 0.001
_refine_ls_shift/esd_mean 0.000
_refine_ls_structure_factor_coef Fsqd
_refine_ls_weighting_details 'w=1/[\s^2^(Fo^2^)+(0.1008P)^2^+224.5451P] where P=(Fo^2^+2Fc^2^)/3'
_refine_ls_weighting_scheme calc
_refine_ls_wR_factor_all 0.2513
_refine_ls_wR_factor_obs 0.1896
_reflns_number_observed 3158
_reflns_number_total 5317
_reflns_observed_criterion >2sigma(I)
_cod_data_source_file ic980422y_2.cif
_cod_data_source_block COMPLEX7
_cod_depositor_comments
;
The following automatic conversions were performed:

'_refine_ls_weighting_scheme' value 'calc
w=1/[\s^2^(Fo^2^)+(0.1008P)^2^+224.5451P] where P=(Fo^2^+2Fc^2^)/3'
was changed to 'calc'. New tag '_refine_ls_weighting_details' was
created. The value of the new tag was set to
'w=1/[\s^2^(Fo^2^)+(0.1008P)^2^+224.5451P] where P=(Fo^2^+2Fc^2^)/3'.

Automatic conversion script
Id: cif_fix_values 3143 2015-03-26 13:38:13Z robertas 
;
_cod_original_sg_symbol_H-M 'I 41/a'
_cod_database_code 4323245

loop_
_symmetry_equiv_pos_as_xyz
'x, y, z'
'-x+1/2, -y, z+1/2'
'-y+3/4, x+1/4, z+1/4'
'y+3/4, -x+3/4, z+3/4'
'x+1/2, y+1/2, z+1/2'
'-x+1, -y+1/2, z+1'
'-y+5/4, x+3/4, z+3/4'
'y+5/4, -x+5/4, z+5/4'
'-x, -y, -z'
'x-1/2, y, -z-1/2'
'y-3/4, -x-1/4, -z-1/4'
'-y-3/4, x-3/4, -z-3/4'
'-x+1/2, -y+1/2, -z+1/2'
'x, y+1/2, -z'
'y-1/4, -x+1/4, -z+1/4'
'-y-1/4, x-1/4, -z-1/4'

loop_
_atom_site_aniso_label
_atom_site_aniso_U_11
_atom_site_aniso_U_22
_atom_site_aniso_U_33
_atom_site_aniso_U_23
_atom_site_aniso_U_13
_atom_site_aniso_U_12
Re1 0.0362(4) 0.0691(5) 0.0367(4) 0.0078(3) 0.0012(3) 0.0007(3)
P1 0.051(3) 0.147(6) 0.051(3) -0.008(4) 0.017(3) -0.006(4)
P2 0.042(3) 0.095(4) 0.059(3) 0.006(3) -0.004(2) -0.011(3)
O1 0.049(7) 0.077(9) 0.050(7) 0.018(7) 0.004(6) -0.004(6)
O2 0.054(8) 0.093(10) 0.067(9) 0.011(8) 0.010(7) 0.020(7)
N1 0.035(8) 0.060(9) 0.043(8) 0.010(7) 0.004(6) 0.001(7)
N2 0.045(8) 0.058(9) 0.046(8) 0.007(7) 0.011(7) 0.001(7)
N3 0.084(12) 0.052(9) 0.047(9) 0.005(7) -0.004(8) -0.003(8)
N4 0.056(10) 0.057(10) 0.084(12) 0.009(9) 0.025(9) -0.001(8)
N11 0.038(8) 0.053(8) 0.032(7) 0.002(6) 0.003(6) 0.006(6)
N21 0.043(8) 0.044(8) 0.036(7) 0.003(6) -0.001(6) -0.004(6)
N31 0.036(7) 0.061(9) 0.041(8) -0.010(7) -0.001(6) 0.010(7)
N41 0.047(8) 0.054(9) 0.042(8) 0.000(7) 0.001(7) -0.009(7)
C1 0.065(15) 0.175(29) 0.084(18) -0.003(20) 0.019(14) -0.042(17)
C2 0.068(15) 0.123(22) 0.092(18) 0.029(17) -0.017(14) -0.049(15)
C3 0.143(29) 0.153(31) 0.216(40) -0.092(29) 0.104(28) -0.007(24)
C4 0.091(19) 0.192(31) 0.058(15) 0.032(17) 0.007(13) 0.024(19)
C5 0.069(15) 0.138(24) 0.105(20) 0.033(18) -0.038(14) -0.011(15)
C6 0.069(15) 0.103(19) 0.138(24) -0.059(18) 0.008(15) -0.030(14)
C11 0.052(11) 0.086(14) 0.038(10) -0.010(9) 0.013(8) -0.011(10)
C12 0.058(11) 0.070(12) 0.031(9) 0.012(8) 0.007(8) 0.006(9)
C13 0.051(11) 0.096(15) 0.036(9) 0.014(10) -0.008(9) -0.002(11)
C21 0.068(13) 0.049(11) 0.071(13) -0.013(10) 0.002(11) -0.018(10)
C22 0.088(16) 0.054(12) 0.054(12) 0.001(10) -0.010(11) -0.009(11)
C23 0.070(14) 0.072(14) 0.053(11) -0.025(10) 0.016(10) 0.000(11)
C31 0.106(17) 0.050(12) 0.063(13) -0.006(10) -0.035(13) 0.003(12)
C32 0.112(18) 0.037(11) 0.091(17) -0.013(11) -0.024(14) 0.007(11)
C33 0.105(18) 0.054(13) 0.074(15) 0.022(11) -0.024(13) 0.000(12)
C41 0.042(10) 0.064(12) 0.069(13) 0.005(10) 0.008(9) 0.010(9)
C42 0.048(12) 0.093(17) 0.090(16) -0.020(14) 0.023(11) -0.003(12)
C43 0.077(15) 0.078(16) 0.078(15) 0.008(12) 0.023(12) -0.015(13)
B1 0.047(11) 0.046(11) 0.048(11) -0.005(9) -0.016(9) 0.002(9)

loop_
_atom_site_label
_atom_site_type_symbol
_atom_site_fract_x
_atom_site_fract_y
_atom_site_fract_z
_atom_site_U_iso_or_equiv
_atom_site_thermal_displace_type
_atom_site_occupancy
_atom_site_calc_flag
_atom_site_refinement_flags
_atom_site_disorder_group
Re1 Re 0.64026(3) 0.55229(4) 0.68066(2) 0.0473(3) Uani 1 d . .
P1 P 0.5713(3) 0.5582(4) 0.7425(2) 0.083(2) Uani 1 d . .
P2 P 0.5428(3) 0.4879(3) 0.6565(2) 0.0656(15) Uani 1 d . .
O1 O 0.6703(6) 0.4720(7) 0.6980(4) 0.059(3) Uani 1 d . .
O2 O 0.6026(6) 0.6294(8) 0.6649(4) 0.071(4) Uani 1 d . .
N1 N 0.6988(7) 0.5472(7) 0.6229(4) 0.046(3) Uani 1 d . .
N2 N 0.7319(7) 0.6044(7) 0.7046(4) 0.050(4) Uani 1 d . .
N3 N 0.8533(8) 0.4604(8) 0.7093(5) 0.061(4) Uani 1 d . .
N4 N 0.8994(8) 0.6322(8) 0.6248(5) 0.065(4) Uani 1 d . .
N11 N 0.7679(6) 0.5491(7) 0.6192(4) 0.041(3) Uani 1 d . .
N21 N 0.7975(7) 0.5964(6) 0.6902(4) 0.041(3) Uani 1 d . .
N31 N 0.8221(7) 0.4727(7) 0.6719(4) 0.046(3) Uani 1 d . .
N41 N 0.8889(7) 0.5683(7) 0.6401(4) 0.047(3) Uani 1 d . .
C1 C 0.4876(12) 0.5225(16) 0.7322(8) 0.108(10) Uani 1 d . .
H1A H 0.4677(12) 0.5061(16) 0.7580(8) 0.141(55) Uiso 1 calc R .
H1B H 0.4578(12) 0.5583(16) 0.7213(8) 0.141(55) Uiso 1 calc R .
C2 C 0.4909(12) 0.4635(14) 0.7014(8) 0.094(8) Uani 1 d . .
H2A H 0.4447(12) 0.4517(14) 0.6924(8) 0.141(55) Uiso 1 calc R .
H2B H 0.5109(12) 0.4233(14) 0.7147(8) 0.141(55) Uiso 1 calc R .
C3 C 0.5493(17) 0.6435(17) 0.7652(12) 0.171(17) Uani 1 d . .
H3A H 0.5909(17) 0.6677(17) 0.7720(12) 0.381(93) Uiso 1 calc R .
H3B H 0.5223(17) 0.6370(17) 0.7898(12) 0.381(93) Uiso 1 calc R .
H3C H 0.5234(17) 0.6698(17) 0.7453(12) 0.381(93) Uiso 1 calc R .
C4 C 0.6064(13) 0.5089(17) 0.7874(7) 0.114(10) Uani 1 d . .
H4A H 0.6513(13) 0.5261(17) 0.7942(7) 0.381(93) Uiso 1 calc R .
H4B H 0.6095(13) 0.4610(17) 0.7801(7) 0.381(93) Uiso 1 calc R .
H4C H 0.5763(13) 0.5142(17) 0.8108(7) 0.381(93) Uiso 1 calc R .
C5 C 0.4840(12) 0.5308(15) 0.6223(8) 0.104(9) Uani 1 d . .
H5A H 0.4714(12) 0.5745(15) 0.6339(8) 0.381(93) Uiso 1 calc R .
H5B H 0.4435(12) 0.5030(15) 0.6188(8) 0.381(93) Uiso 1 calc R .
H5C H 0.5056(12) 0.5377(15) 0.5958(8) 0.381(93) Uiso 1 calc R .
C6 C 0.5620(12) 0.4066(13) 0.6308(9) 0.103(9) Uani 1 d . .
H6A H 0.5936(12) 0.3806(13) 0.6476(9) 0.381(93) Uiso 1 calc R .
H6B H 0.5824(12) 0.4156(13) 0.6042(9) 0.381(93) Uiso 1 calc R .
H6C H 0.5203(12) 0.3809(13) 0.6272(9) 0.381(93) Uiso 1 calc R .
C11 C 0.7849(10) 0.5514(10) 0.5791(5) 0.059(5) Uani 1 d . .
H11 H 0.8297(10) 0.5526(10) 0.5689(5) 0.066(17) Uiso 1 calc R .
C12 C 0.7266(9) 0.5519(9) 0.5552(5) 0.053(5) Uani 1 d . .
H12 H 0.7226(9) 0.5545(9) 0.5264(5) 0.066(17) Uiso 1 calc R .
C13 C 0.6761(10) 0.5476(11) 0.5842(5) 0.061(5) Uani 1 d . .
H13 H 0.6295(10) 0.5451(11) 0.5775(5) 0.066(17) Uiso 1 calc R .
C21 C 0.8389(11) 0.6373(9) 0.7130(6) 0.063(5) Uani 1 d . .
H21 H 0.8864(11) 0.6414(9) 0.7100(6) 0.066(17) Uiso 1 calc R .
C22 C 0.7987(11) 0.6721(10) 0.7415(6) 0.065(5) Uani 1 d . .
H22 H 0.8137(11) 0.7039(10) 0.7611(6) 0.066(17) Uiso 1 calc R .
C23 C 0.7360(11) 0.6515(10) 0.7354(6) 0.065(5) Uani 1 d . .
H23 H 0.6983(11) 0.6673(10) 0.7505(6) 0.066(17) Uiso 1 calc R .
C31 C 0.8064(12) 0.4138(10) 0.6534(7) 0.073(6) Uani 1 d . .
H31 H 0.7857(12) 0.4102(10) 0.6275(7) 0.066(17) Uiso 1 calc R .
C32 C 0.8245(12) 0.3593(10) 0.6774(7) 0.080(7) Uani 1 d . .
H32 H 0.8191(12) 0.3125(10) 0.6721(7) 0.066(17) Uiso 1 calc R .
C33 C 0.8540(12) 0.3923(10) 0.7129(7) 0.077(6) Uani 1 d . .
H33 H 0.8715(12) 0.3689(10) 0.7358(7) 0.066(17) Uiso 1 calc R .
C41 C 0.9466(9) 0.5314(10) 0.6366(6) 0.058(5) Uani 1 d . .
H41 H 0.9530(9) 0.4863(10) 0.6457(6) 0.066(17) Uiso 1 calc R .
C42 C 0.9933(11) 0.5706(12) 0.6179(7) 0.077(7) Uani 1 d . .
H42 H 1.0373(11) 0.5570(12) 0.6099(7) 0.066(17) Uiso 1 calc R .
C43 C 0.9647(12) 0.6353(12) 0.6124(7) 0.078(6) Uani 1 d . .
H43 H 0.9871(12) 0.6740(12) 0.6020(7) 0.066(17) Uiso 1 calc R .
B1 B 0.8192(10) 0.5462(10) 0.6560(6) 0.047(5) Uani 1 d . .
Cl1 Cl 0.5818(6) 0.2955(6) 0.7397(4) 0.187(5) Uiso 1 d . .
Cl2 Cl 0.7036(7) 0.3248(7) 0.7872(4) 0.201(5) Uiso 1 d . .
C1S C 0.6670(19) 0.3208(18) 0.7366(11) 0.143(12) Uiso 1 d . .

loop_
_atom_type_symbol
_atom_type_description
_atom_type_scat_dispersion_real
_atom_type_scat_dispersion_imag
_atom_type_scat_source
H H 0.0000 0.0000 'International Tables Vol C Tables 4.2.6.8 and 6.1.1.4'
C C 0.0033 0.0016 'International Tables Vol C Tables 4.2.6.8 and 6.1.1.4'
N N 0.0061 0.0033 'International Tables Vol C Tables 4.2.6.8 and 6.1.1.4'
O O 0.0106 0.0060 'International Tables Vol C Tables 4.2.6.8 and 6.1.1.4'
B B 0.0013 0.0007 'International Tables Vol C Tables 4.2.6.8 and 6.1.1.4'
P P 0.1023 0.0942 'International Tables Vol C Tables 4.2.6.8 and 6.1.1.4'
Re Re -1.0185 7.2310 'International Tables Vol C Tables 4.2.6.8 and 6.1.1.4'
Cl Cl 0.1484 0.1585 'International Tables Vol C Tables 4.2.6.8 and 6.1.1.4'

loop_
_geom_angle_atom_site_label_1
_geom_angle_atom_site_label_2
_geom_angle_atom_site_label_3
_geom_angle
_geom_angle_site_symmetry_1
_geom_angle_site_symmetry_3
_geom_angle_publ_flag
O2 Re1 O1 174.6(6) . . ?
O2 Re1 N1 90.5(6) . . ?
O1 Re1 N1 93.3(5) . . ?
O2 Re1 N2 92.6(6) . . ?
O1 Re1 N2 91.6(5) . . ?
N1 Re1 N2 84.1(5) . . ?
O2 Re1 P2 91.3(5) . . ?
O1 Re1 P2 84.4(4) . . ?
N1 Re1 P2 96.4(4) . . ?
N2 Re1 P2 176.0(4) . . ?
O2 Re1 P1 88.1(5) . . ?
O1 Re1 P1 87.9(4) . . ?
N1 Re1 P1 177.5(4) . . ?
N2 Re1 P1 98.0(4) . . ?
P2 Re1 P1 81.6(2) . . ?
C1 P1 C3 102.1(15) . . ?
C1 P1 C4 106.0(14) . . ?
C3 P1 C4 103.8(16) . . ?
C1 P1 Re1 109.4(9) . . ?
C3 P1 Re1 119.7(11) . . ?
C4 P1 Re1 114.5(8) . . ?
C5 P2 C6 104.8(14) . . ?
C5 P2 C2 104.8(12) . . ?
C6 P2 C2 104.4(13) . . ?
C5 P2 Re1 117.4(9) . . ?
C6 P2 Re1 115.9(7) . . ?
C2 P2 Re1 108.3(8) . . ?
C13 N1 N11 104.4(14) . . ?
C13 N1 Re1 129.0(12) . . ?
N11 N1 Re1 126.3(10) . . ?
C23 N2 N21 105.8(14) . . ?
C23 N2 Re1 128.3(12) . . ?
N21 N2 Re1 125.9(11) . . ?
C33 N3 N31 104.9(15) . . ?
C43 N4 N41 107.2(16) . . ?
C11 N11 N1 109.4(14) . . ?
C11 N11 B1 125.7(15) . . ?
N1 N11 B1 124.9(13) . . ?
C21 N21 N2 107.7(14) . . ?
C21 N21 B1 127.1(15) . . ?
N2 N21 B1 125.2(13) . . ?
C31 N31 N3 110.2(15) . . ?
C31 N31 B1 130.8(15) . . ?
N3 N31 B1 118.5(13) . . ?
C41 N41 N4 109.6(14) . . ?
C41 N41 B1 128.9(15) . . ?
N4 N41 B1 121.5(14) . . ?
C2 C1 P1 112.1(18) . . ?
C1 C2 P2 110.2(16) . . ?
N11 C11 C12 110.0(16) . . ?
C13 C12 C11 102.0(15) . . ?
N1 C13 C12 114.1(17) . . ?
N21 C21 C22 108.2(18) . . ?
C23 C22 C21 106.3(18) . . ?
C22 C23 N2 112.0(18) . . ?
N31 C31 C32 111.0(17) . . ?
C31 C32 C33 102.1(17) . . ?
N3 C33 C32 111.9(18) . . ?
C42 C41 N41 107.7(18) . . ?
C41 C42 C43 107.7(19) . . ?
N4 C43 C42 107.6(19) . . ?
N41 B1 N31 110.4(14) . . ?
N41 B1 N21 108.0(14) . . ?
N31 B1 N21 111.6(15) . . ?
N41 B1 N11 107.8(15) . . ?
N31 B1 N11 108.4(14) . . ?
N21 B1 N11 110.5(14) . . ?
Cl1 C1S Cl2 109.9(21) . . ?

loop_
_geom_bond_atom_site_label_1
_geom_bond_atom_site_label_2
_geom_bond_distance
_geom_bond_site_symmetry_2
_geom_bond_publ_flag
Re1 O2 1.742(13) . ?
Re1 O1 1.756(12) . ?
Re1 N1 2.181(13) . ?
Re1 N2 2.187(15) . ?
Re1 P2 2.398(5) . ?
Re1 P1 2.403(5) . ?
P1 C1 1.80(2) . ?
P1 C3 1.86(3) . ?
P1 C4 1.86(2) . ?
P2 C5 1.79(2) . ?
P2 C6 1.82(2) . ?
P2 C2 1.83(2) . ?
N1 C13 1.32(2) . ?
N1 N11 1.35(2) . ?
N2 C23 1.35(2) . ?
N2 N21 1.36(2) . ?
N3 C33 1.33(2) . ?
N3 N31 1.37(2) . ?
N4 C43 1.33(2) . ?
N4 N41 1.35(2) . ?
N11 C11 1.33(2) . ?
N11 B1 1.55(2) . ?
N21 C21 1.35(2) . ?
N21 B1 1.53(2) . ?
N31 C31 1.33(2) . ?
N31 B1 1.52(2) . ?
N41 C41 1.34(2) . ?
N41 B1 1.51(2) . ?
C1 C2 1.52(3) . ?
C11 C12 1.37(2) . ?
C12 C13 1.36(2) . ?
C21 C22 1.38(3) . ?
C22 C23 1.30(3) . ?
C31 C32 1.36(3) . ?
C32 C33 1.43(3) . ?
C41 C42 1.33(3) . ?
C42 C43 1.39(3) . ?
Cl1 C1S 1.73(4) . ?
Cl2 C1S 1.78(4) . ?
